data_2005284
loop_
_publ_author_name
'Petrova, R.'
'Angelova, O.'
'Mac\'icek, J.'

_publ_section_title
;
 Molecular Adducts of Inorganic Salts. VI. The Dimorphism of
 Cd(ReO~4~)~2~.2tu (tu = Thiourea)
;
_journal_issue 8
_journal_name_full 'Acta Crystallographica Section C'
_journal_page_first 1935
_journal_page_last 1939
_journal_paper_doi 10.1107/S010827019600412X
_journal_volume 52
_journal_year 1996
_chemical_formula_iupac 'Cd (Re O4)2, 2C H4 N2 S'
_chemical_formula_structural 'Cd 2(Re O4) 2(S C N2 H4)'
_chemical_formula_sum 'C2 H8 Cd N4 O8 Re2 S2'
_chemical_formula_weight 765.03
_chemical_name_systematic 'Bisthiourea-cadmium perrhenate'
_space_group_IT_number 2
_symmetry_cell_setting triclinic
_symmetry_space_group_name_Hall '-P 1'
_symmetry_space_group_name_H-M 'P -1'
_atom_type_scat_source 'SDP/PDP (Enraf-Nonius, 1985)'
_cell_angle_alpha 76.46(2)
_cell_angle_beta 67.08(1)
_cell_angle_gamma 66.39(3)
_cell_formula_units_Z 2
_cell_length_a 8.931(2)
_cell_length_b 9.066(3)
_cell_length_c 10.125(1)
_cell_measurement_reflns_used 22
_cell_measurement_temperature 292
_cell_measurement_theta_max 21.85
_cell_measurement_theta_min 20.10
_cell_volume 688.9(3)
_computing_data_collection 'CAD-4 Users Manual (Enraf-Nonius, 1988)'
_computing_data_reduction 'SDP/PDP (Enraf-Nonius, 1985)'
_computing_molecular_graphics 'ORTEPII (Johnson, 1976), STRUPLO84 (Fischer, 1985)'
_computing_publication_material 'KAPPA (Mac\'i\<cek, unpublished) in SDP/PDP'
_computing_structure_refinement SDP/PDP
_computing_structure_solution 'SHELXS86 (Sheldrick, 1985)'
_diffrn_ambient_temperature 292
_diffrn_measurement_device 'Enraf-Nonius CAD-4'
_diffrn_measurement_method 'continuous scan profile'
_diffrn_radiation_monochromator 'graphite (perpendicular mode)'
_diffrn_radiation_source '2kW fine focus Philips tube'
_diffrn_radiation_type MoK\a
_diffrn_radiation_wavelength 0.71073
_diffrn_reflns_av_R_equivalents 0.030
_diffrn_reflns_limit_h_max 12
_diffrn_reflns_limit_h_min 0
_diffrn_reflns_limit_k_max 12
_diffrn_reflns_limit_k_min -12
_diffrn_reflns_limit_l_max 14
_diffrn_reflns_limit_l_min -14
_diffrn_reflns_number 4257
_diffrn_reflns_reduction_process 'F~obs~ = ( I~raw~/LP )^1/2^, where LP = Lorentz-polarization correction'
_diffrn_reflns_theta_max 30.0
_diffrn_reflns_theta_min 0.0
_diffrn_standards_decay_% none
_diffrn_standards_interval_time 120
_diffrn_standards_number 3
_exptl_absorpt_coefficient_mu 19.48
_exptl_absorpt_correction_T_max 0.100
_exptl_absorpt_correction_T_min 0.047
_exptl_absorpt_correction_type 'empirical via \y scans (North, Phillips & Mathews, 1968)'
_exptl_crystal_colour colourless
_exptl_crystal_density_diffrn 3.688
_exptl_crystal_density_method 'not measured'
_exptl_crystal_description prismatic
_exptl_crystal_F_000 684
_exptl_crystal_size_max 0.15
_exptl_crystal_size_mid 0.13
_exptl_crystal_size_min 0.10
_refine_diff_density_max 2.118
_refine_diff_density_min -3.675
_refine_ls_extinction_method none
_refine_ls_goodness_of_fit_all 1.091
_refine_ls_goodness_of_fit_obs 1.041
_refine_ls_hydrogen_treatment 'H atoms refined as riding'
_refine_ls_matrix_type full
_refine_ls_number_constraints 32
_refine_ls_number_parameters 172
_refine_ls_number_reflns 3210
_refine_ls_number_restraints 0
_refine_ls_R_factor_all 0.064
_refine_ls_R_factor_obs 0.038
_refine_ls_shift/esd_max 0.212
_refine_ls_structure_factor_coef F
_refine_ls_weighting_details 'w = 1/[\s^2^(F) + (0.040F)^2^]'
_refine_ls_weighting_scheme calc
_refine_ls_wR_factor_all 0.057
_refine_ls_wR_factor_obs 0.054
_reflns_number_observed 3210
_reflns_number_total 4018
_reflns_observed_criterion I>3.0\s(I)
_cod_data_source_file na1219.cif
_cod_data_source_block II
_cod_depositor_comments
;
The following automatic conversions were performed:

'_refine_ls_weighting_scheme' value 'w = 1/[\s^2^(F) + (0.040F)^2^]'
was changed to 'calc'. New tag '_refine_ls_weighting_details' was
created. The value of the new tag was set to 'w = 1/[\s^2^(F) +
(0.040F)^2^]'.

Automatic conversion script
Id: cif_fix_values 3143 2015-03-26 13:38:13Z robertas 
;
_cod_original_cell_volume 689.0(2)
_cod_database_code 2005284

loop_
_symmetry_equiv_pos_as_xyz
+x,+y,+z
-x,-y,-z

loop_
_atom_site_aniso_label
_atom_site_aniso_U_11
_atom_site_aniso_U_22
_atom_site_aniso_U_33
_atom_site_aniso_U_12
_atom_site_aniso_U_13
_atom_site_aniso_U_23
Cd 0.0279(2) 0.0220(2) 0.0240(2) -0.0106(2) -0.0064(2) -0.0041(2)
Re1 0.02220(10) 0.02270(10) 0.02100(10) -0.00956(8) -0.00913(8) -0.00197(9)
Re2 0.02590(10) 0.02640(10) 0.02300(10) -0.00570(10) -0.00510(10) 0.00160(10)
S1 0.0234(7) 0.0212(7) 0.0241(8) -0.0081(5) -0.0079(5) -0.0044(6)
S2 0.0276(9) 0.0256(9) 0.0256(9) -0.0024(8) -0.0030(7) 0.0018(8)
O11 0.032(3) 0.028(3) 0.020(3) -0.009(2) -0.001(2) 0.003(2)
O12 0.031(2) 0.040(3) 0.059(3) -0.012(2) -0.018(2) -0.021(2)
O13 0.039(3) 0.043(3) 0.031(3) -0.017(2) -0.004(2) -0.003(3)
O14 0.049(3) 0.053(3) 0.050(3) -0.027(2) -0.030(2) 0.002(3)
O21 0.036(3) 0.037(3) 0.030(3) -0.012(2) -0.006(2) 0.008(3)
O22 0.053(4) 0.064(4) 0.028(3) -0.027(3) -0.008(2) -0.009(3)
O23 0.079(5) 0.045(4) 0.045(4) -0.029(3) -0.011(3) -0.007(3)
O24 0.034(4) 0.071(6) 0.079(6) 0.013(4) -0.010(4) 0.026(5)
N11 0.028(3) 0.033(4) 0.048(5) -0.013(3) -0.005(3) 0.010(4)
N12 0.031(4) 0.026(3) 0.054(5) -0.005(3) 0.003(4) -0.009(4)
N21 0.030(3) 0.028(3) 0.029(3) -0.008(3) -0.008(3) 0.005(3)
N22 0.025(3) 0.029(4) 0.036(4) 0.002(3) -0.005(3) -0.006(3)
C1 0.025(3) 0.030(3) 0.022(3) -0.014(2) -0.008(2) -0.004(2)
C2 0.019(3) 0.021(3) 0.027(3) -0.005(2) -0.006(2) -0.007(2)

loop_
_atom_site_label
_atom_site_fract_x
_atom_site_fract_y
_atom_site_fract_z
_atom_site_U_iso_or_equiv
_atom_site_thermal_displace_type
_atom_site_calc_flag
_atom_site_calc_attached_atom
Cd .59543(7) .28733(7) .42273(6) .0243(1) Uani ? ?
Re1 .50486(4) -.03097(4) .75187(3) .02072(7) Uani ? ?
Re2 .70067(4) .56670(4) .05582(4) .0280(1) Uani ? ?
S1 .6939(2) .4443(2) .5491(2) .0224(5) Uani ? ?
S2 .8435(3) .0119(3) .3967(2) .0312(7) Uani ? ?
O11 .4783(8) .1558(8) .6495(6) .031(2) Uani ? ?
O12 .5595(8) -0.1830(8) .6482(8) .040(2) Uani ? ?
O13 .3163(9) -.0216(9) .8921(8) .039(2) Uani ? ?
O14 .6706(9) -.0807(9) .8166(8) .044(2) Uani ? ?
O21 .6969(9) .4101(9) .1917(8) .038(2) Uani ? ?
O22 .781(1) .493(1) -0.1095(8) .047(2) Uani ? ?
O23 .830(1) .663(1) .0595(9) .056(3) Uani ? ?
O24 .498(1) .702(1) .081(1) .081(4) Uani ? ?
N11 .878(1) .612(1) .351(1) .041(3) Uani ? ?
N12 1.010(1) .341(1) .358(1) .043(3) Uani ? ?
N21 .992(1) .114(1) .1250(8) .032(2) Uani ? ?
N22 1.133(1) -0.143(1) .2036(9) .035(2) Uani ? ?
C1 .873(1) .469(1) .4064(8) .023(2) Uani ? ?
C2 1.001(1) -.003(1) .2264(9) .023(2) Uani ? ?
H111 .9771 .6229 .2725 .0506 Uiso calc N11
H112 .7847 .7057 .3887 .0506 Uiso calc N11
H121 1.1068 .3552 .2801 .0506 Uiso calc N12
H122 1.0111 .2354 .4004 .0506 Uiso calc N12
H211 1.0803 .1009 .0337 .0506 Uiso calc N21
H212 .8952 .2118 .1411 .0506 Uiso calc N21
H221 1.2232 -0.1592 .1131 .0506 Uiso calc N22
H222 1.1342 -0.2282 .2789 .0506 Uiso calc N22

loop_
_atom_type_symbol
_atom_type_scat_dispersion_real
_atom_type_scat_dispersion_imag
Re -1.598 7.232
Cd -1.005 1.202
S 0.110 0.124
O 0.008 0.006
N 0.004 0.003
C 0.002 0.002
H 0.000 0.000

loop_
_geom_angle_atom_site_label_1
_geom_angle_atom_site_label_2
_geom_angle_atom_site_label_3
_geom_angle_site_symmetry_1
_geom_angle_site_symmetry_3
_geom_angle
_geom_angle_publ_flag
S1 Cd S1 1 2_666 85.48(7) yes
S1 Cd S2 1 1 101.55(9) yes
S1 Cd O11 1 1 90.2(2) yes
S1 Cd O12 1 2_656 165.60(10) yes
S1 Cd O21 1 1 94.6(3) yes
S1 Cd S2 2_666 1 172.10(10) yes
S1 Cd O11 2_666 1 94.70(10) yes
S1 Cd O12 2_666 2_656 82.8(2) yes
S1 Cd O21 2_666 1 84.3(2) yes
S2 Cd O11 1 1 81.90(10) yes
S2 Cd O12 1 2_656 89.7(2) yes
S2 Cd O21 1 1 98.4(2) yes
O11 Cd O12 1 2_656 82.4(3) yes
O11 Cd O21 1 1 175.1(3) yes
O12 Cd O21 2_656 1 92.6(3) yes
O11 Re1 O12 1 1 111.0(3) yes
O11 Re1 O13 1 1 109.3(3) yes
O11 Re1 O14 1 1 110.4(4) yes
O12 Re1 O13 1 1 109.8(4) yes
O12 Re1 O14 1 1 106.4(4) yes
O13 Re1 O14 1 1 109.9(4) yes
O21 Re2 O22 1 1 110.3(4) yes
O21 Re2 O23 1 1 109.8(5) yes
O21 Re2 O24 1 1 109.5(4) yes
O22 Re2 O23 1 1 109.0(4) yes
O22 Re2 O24 1 1 109.6(5) yes
O23 Re2 O24 1 1 108.7(5) yes
S1 C1 N11 1 1 121.3(6) yes
S1 C1 N12 1 1 119.6(7) yes
N11 C1 N12 1 1 119.1(8) yes
S2 C2 N21 1 1 122.6(5) yes
S2 C2 N22 1 1 116.7(6) yes
N21 C2 N22 1 1 120.7(7) yes
H111 N11 H112 1 1 120.00 no
H121 N12 H122 1 1 120.00 no
H211 N21 H212 1 1 120.00 no
H221 N22 H222 1 1 120.00 no

loop_
_geom_bond_atom_site_label_1
_geom_bond_atom_site_label_2
_geom_bond_site_symmetry_2
_geom_bond_distance
_geom_bond_publ_flag
Cd S1 1 2.677(3) yes
Cd S1 2_666 2.719(2) yes
Cd S2 1 2.576(2) yes
Cd O11 1 2.374(6) yes
Cd O12 2_656 2.338(10) yes
Cd O21 1 2.339(7) yes
Re1 O11 1 1.745(6) yes
Re1 O12 1 1.726(8) yes
Re1 O13 1 1.714(7) yes
Re1 O14 1 1.705(9) yes
Re2 O21 1 1.731(7) yes
Re2 O22 1 1.722(8) yes
Re2 O23 1 1.712(12) yes
Re2 O24 1 1.690(9) yes
S1 C1 1 1.742(8) yes
S2 C2 1 1.743(7) yes
N11 C1 1 1.298(12) yes
N12 C1 1 1.321(10) yes
N21 C2 1 1.290(11) yes
N22 C2 1 1.337(10) yes
N11 H111 1 0.949 no
N11 H112 1 0.949 no
N12 H121 1 0.949 no
N12 H122 1 0.949 no
N21 H211 1 0.949 no
N21 H212 1 0.950 no
N22 H221 1 0.950 no
N22 H222 1 0.950 no

loop_
_geom_torsion_atom_site_label_1
_geom_torsion_atom_site_label_2
_geom_torsion_atom_site_label_3
_geom_torsion_atom_site_label_4
_geom_torsion
_geom_torsion_publ_flag
Cd S1 C1 N11 118.2(8) no
Cd S1 C1 N12 -65.2(8) no
Cd S2 C2 N21 .0(10) no
Cd S2 C2 N22 -178.9(7) no
